data_7219093
loop_
_publ_author_name
'Cheng, Hao'
'Zhao, Bei'
'Yao, Yingming'
'Lu, Chengrong'

_publ_section_title
;
 Carboxylation of terminal alkynes with CO2catalyzed by bis(amidate)
 rare-earth metal amides
;
_journal_issue 3
_journal_name_full 'Green Chem.'
_journal_page_first 1675
_journal_paper_doi 10.1039/C4GC02200A
_journal_volume 17
_journal_year 2015
_chemical_formula_moiety 'C76 H124 N6 O6 Si4 Nd2, 3(C4 H8 O)'
_chemical_formula_sum 'C88 H148 N6 Nd2 O9 Si4'
_chemical_formula_weight 1834.96
_chemical_name_systematic
; 
 ? 
;
_space_group_IT_number 2
_symmetry_cell_setting triclinic
_symmetry_Int_Tables_number 2
_symmetry_space_group_name_Hall '-P 1'
_symmetry_space_group_name_H-M 'P -1'
_atom_sites_solution_hydrogens geom
_atom_sites_solution_primary direct
_atom_sites_solution_secondary difmap
_audit_creation_method SHELXL-97
_audit_update_record
;
2014-07-31 deposited with the CCDC.
2014-12-11 downloaded from the CCDC.
;
_cell_angle_alpha 109.019(3)
_cell_angle_beta 106.371(2)
_cell_angle_gamma 98.531(4)
_cell_formula_units_Z 1
_cell_length_a 13.883(3)
_cell_length_b 14.024(3)
_cell_length_c 15.361(4)
_cell_measurement_reflns_used 9862
_cell_measurement_temperature 223(2)
_cell_measurement_theta_max 27.5
_cell_measurement_theta_min 3.0
_cell_volume 2616.0(11)
_computing_cell_refinement CrystalClear
_computing_data_collection CrystalClear
_computing_data_reduction CrystalStructure
_computing_publication_material 'CrystalStructure 3.7.0'
_computing_structure_refinement 'SHELXL-97 (Sheldrick, 1997)'
_computing_structure_solution 'SHELXS-97 (Sheldrick, 1990)'
_diffrn_ambient_temperature 223(2)
_diffrn_detector_area_resol_mean 14.63
_diffrn_measured_fraction_theta_full 0.984
_diffrn_measured_fraction_theta_max 0.984
_diffrn_measurement_device_type 'Rigaku Saturn'
_diffrn_measurement_method \w
_diffrn_radiation_monochromator graphite
_diffrn_radiation_source 'fine-focus sealed tube'
_diffrn_radiation_type MoK\a
_diffrn_radiation_wavelength 0.71075
_diffrn_reflns_av_R_equivalents 0.0499
_diffrn_reflns_av_sigmaI/netI 0.0852
_diffrn_reflns_limit_h_max 18
_diffrn_reflns_limit_h_min -17
_diffrn_reflns_limit_k_max 18
_diffrn_reflns_limit_k_min -17
_diffrn_reflns_limit_l_max 19
_diffrn_reflns_limit_l_min -19
_diffrn_reflns_number 25345
_diffrn_reflns_theta_full 27.50
_diffrn_reflns_theta_max 27.50
_diffrn_reflns_theta_min 3.00
_exptl_absorpt_coefficient_mu 1.076
_exptl_absorpt_correction_T_max 0.809
_exptl_absorpt_correction_T_min 0.664
_exptl_absorpt_correction_type multi-scan
_exptl_absorpt_process_details 'Jacobson, R. (1998) Private communication'
_exptl_crystal_colour blue
_exptl_crystal_density_diffrn 1.165
_exptl_crystal_density_method 'not measured'
_exptl_crystal_description block
_exptl_crystal_F_000 966
_exptl_crystal_size_max 0.60
_exptl_crystal_size_mid 0.25
_exptl_crystal_size_min 0.20
_refine_diff_density_max 0.824
_refine_diff_density_min -0.595
_refine_diff_density_rms 0.112
_refine_ls_extinction_method none
_refine_ls_goodness_of_fit_ref 1.105
_refine_ls_hydrogen_treatment constr
_refine_ls_matrix_type full
_refine_ls_number_parameters 495
_refine_ls_number_reflns 11815
_refine_ls_number_restraints 61
_refine_ls_restrained_S_all 1.109
_refine_ls_R_factor_all 0.0957
_refine_ls_R_factor_gt 0.0737
_refine_ls_shift/su_max 0.002
_refine_ls_shift/su_mean 0.000
_refine_ls_structure_factor_coef Fsqd
_refine_ls_weighting_details 'calc w=1/[\s^2^(Fo^2^)+(0.0668P)^2^+5.3662P] where P=(Fo^2^+2Fc^2^)/3'
_refine_ls_weighting_scheme calc
_refine_ls_wR_factor_gt 0.1654
_refine_ls_wR_factor_ref 0.1846
_reflns_number_gt 9450
_reflns_number_total 11815
_reflns_threshold_expression >2sigma(I)
_cod_data_source_file c4gc02200a2.cif
_cod_data_source_block shelxl
_cod_depositor_comments 'Adding full bibliography for 7219093--7219095.cif.'
_cod_original_cell_volume 2615.8(11)
_cod_database_code 7219093

loop_
_symmetry_equiv_pos_as_xyz
'x, y, z'
'-x, -y, -z'

loop_
_atom_site_label
_atom_site_type_symbol
_atom_site_fract_x
_atom_site_fract_y
_atom_site_fract_z
_atom_site_U_iso_or_equiv
_atom_site_adp_type
_atom_site_occupancy
_atom_site_symmetry_multiplicity
_atom_site_calc_flag
_atom_site_refinement_flags
_atom_site_disorder_assembly
_atom_site_disorder_group
Nd1 Nd 0.97847(2) 0.62527(3) 0.60532(2) 0.03982(12) Uani 1 1 d . . .
Si1 Si 1.07500(18) 0.6086(2) 0.82357(16) 0.0644(6) Uani 1 1 d . . .
Si2 Si 0.99912(19) 0.80254(19) 0.84610(17) 0.0689(6) Uani 1 1 d . . .
O1 O 0.8604(3) 0.6869(4) 0.5248(3) 0.0535(12) Uani 1 1 d . . .
O2 O 0.9019(3) 0.4379(3) 0.4700(3) 0.0470(11) Uani 1 1 d . . .
O3 O 1.0928(4) 0.7916(4) 0.6204(4) 0.0702(15) Uani 1 1 d . C .
N1 N 0.6830(4) 0.6160(5) 0.4855(4) 0.0542(15) Uani 1 1 d . . .
N2 N 0.8090(4) 0.4948(4) 0.5624(4) 0.0431(12) Uani 1 1 d . . .
N3 N 1.0210(4) 0.6907(4) 0.7766(4) 0.0487(13) Uani 1 1 d . . .
C1 C 0.7616(5) 0.6522(5) 0.4658(5) 0.0515(16) Uani 1 1 d . . .
C2 C 0.7410(5) 0.6557(6) 0.3651(5) 0.0525(17) Uani 1 1 d . . .
C3 C 0.8065(7) 0.7297(7) 0.3528(6) 0.068(2) Uani 1 1 d . . .
H3 H 0.8639 0.7777 0.4070 0.081 Uiso 1 1 calc R . .
C4 C 0.7886(7) 0.7344(7) 0.2606(6) 0.075(2) Uani 1 1 d . . .
H4 H 0.8349 0.7855 0.2540 0.090 Uiso 1 1 calc R . .
C5 C 0.7058(7) 0.6670(8) 0.1794(6) 0.074(2) Uani 1 1 d . A .
C6 C 0.6433(8) 0.5917(8) 0.1939(7) 0.085(3) Uani 1 1 d . . .
H6 H 0.5872 0.5418 0.1395 0.102 Uiso 1 1 calc R . .
C7 C 0.6600(6) 0.5868(7) 0.2854(6) 0.068(2) Uani 1 1 d . . .
H7 H 0.6146 0.5351 0.2922 0.081 Uiso 1 1 calc R . .
C8 C 0.6843(9) 0.6709(9) 0.0763(8) 0.107(4) Uani 1 1 d D . .
C9 C 0.660(2) 0.5601(15) -0.0012(16) 0.115(7) Uiso 0.50 1 d PDU A 1
H9A H 0.7219 0.5346 0.0098 0.172 Uiso 0.50 1 calc PR A 1
H9B H 0.6387 0.5617 -0.0664 0.172 Uiso 0.50 1 calc PR A 1
H9C H 0.6045 0.5140 0.0039 0.172 Uiso 0.50 1 calc PR A 1
C10 C 0.7648(17) 0.7530(17) 0.0733(19) 0.104(7) Uiso 0.50 1 d PDU A 1
H10A H 0.7704 0.8209 0.1212 0.155 Uiso 0.50 1 calc PR A 1
H10B H 0.7443 0.7545 0.0080 0.155 Uiso 0.50 1 calc PR A 1
H10C H 0.8315 0.7368 0.0889 0.155 Uiso 0.50 1 calc PR A 1
C11 C 0.5757(15) 0.699(2) 0.049(2) 0.111(7) Uiso 0.50 1 d PDU A 1
H11A H 0.5217 0.6449 0.0469 0.167 Uiso 0.50 1 calc PR A 1
H11B H 0.5587 0.7043 -0.0146 0.167 Uiso 0.50 1 calc PR A 1
H11C H 0.5805 0.7656 0.0987 0.167 Uiso 0.50 1 calc PR A 1
C9A C 0.735(2) 0.595(2) 0.020(2) 0.130(8) Uiso 0.50 1 d PDU A 2
H9A1 H 0.8094 0.6161 0.0554 0.194 Uiso 0.50 1 calc PR A 2
H9A2 H 0.7211 0.5958 -0.0451 0.194 Uiso 0.50 1 calc PR A 2
H9A3 H 0.7062 0.5250 0.0146 0.194 Uiso 0.50 1 calc PR A 2
C10A C 0.7303(19) 0.7843(15) 0.0862(19) 0.106(7) Uiso 0.50 1 d PDU A 2
H10D H 0.7034 0.8331 0.1278 0.159 Uiso 0.50 1 calc PR A 2
H10E H 0.7103 0.7874 0.0216 0.159 Uiso 0.50 1 calc PR A 2
H10F H 0.8056 0.8028 0.1153 0.159 Uiso 0.50 1 calc PR A 2
C11A C 0.5699(15) 0.647(2) 0.013(2) 0.124(8) Uiso 0.50 1 d PDU A 2
H11D H 0.5346 0.5756 -0.0003 0.186 Uiso 0.50 1 calc PR A 2
H11E H 0.5652 0.6543 -0.0483 0.186 Uiso 0.50 1 calc PR A 2
H11F H 0.5374 0.6950 0.0482 0.186 Uiso 0.50 1 calc PR A 2
C12 C 0.6984(5) 0.6129(5) 0.5818(5) 0.0471(15) Uani 1 1 d . . .
H12 H 0.7619 0.6677 0.6306 0.056 Uiso 1 1 calc R . .
C13 C 0.6045(6) 0.6341(7) 0.6104(6) 0.066(2) Uani 1 1 d . . .
H13A H 0.6016 0.7056 0.6176 0.079 Uiso 1 1 calc R . .
H13B H 0.5408 0.5861 0.5571 0.079 Uiso 1 1 calc R . .
C14 C 0.6070(7) 0.6216(7) 0.7039(6) 0.076(3) Uani 1 1 d . . .
H14A H 0.5427 0.6315 0.7157 0.091 Uiso 1 1 calc R . .
H14B H 0.6656 0.6753 0.7590 0.091 Uiso 1 1 calc R . .
C15 C 0.6178(6) 0.5157(8) 0.6998(6) 0.075(3) Uani 1 1 d . . .
H15A H 0.5555 0.4621 0.6495 0.090 Uiso 1 1 calc R . .
H15B H 0.6233 0.5114 0.7634 0.090 Uiso 1 1 calc R . .
C16 C 0.7154(6) 0.4943(6) 0.6753(6) 0.0605(19) Uani 1 1 d . . .
H16A H 0.7782 0.5437 0.7288 0.073 Uiso 1 1 calc R . .
H16B H 0.7190 0.4234 0.6698 0.073 Uiso 1 1 calc R . .
C17 C 0.7117(5) 0.5055(5) 0.5792(5) 0.0443(15) Uani 1 1 d . . .
H17 H 0.6527 0.4502 0.5242 0.053 Uiso 1 1 calc R . .
C18 C 0.8117(5) 0.4258(5) 0.4836(5) 0.0431(14) Uani 1 1 d . . .
C19 C 0.7222(4) 0.3390(5) 0.4061(5) 0.0424(14) Uani 1 1 d . . .
C20 C 0.6903(5) 0.3302(6) 0.3108(5) 0.0544(17) Uani 1 1 d . . .
H20 H 0.7256 0.3799 0.2938 0.065 Uiso 1 1 calc R . .
C21 C 0.6070(6) 0.2499(6) 0.2384(5) 0.0598(19) Uani 1 1 d . . .
H21 H 0.5873 0.2461 0.1733 0.072 Uiso 1 1 calc R . .
C22 C 0.5520(5) 0.1751(5) 0.2596(5) 0.0503(16) Uani 1 1 d . . .
C23 C 0.5849(6) 0.1850(6) 0.3560(5) 0.0580(18) Uani 1 1 d . . .
H23 H 0.5505 0.1349 0.3732 0.070 Uiso 1 1 calc R . .
C24 C 0.6669(5) 0.2657(5) 0.4282(5) 0.0536(17) Uani 1 1 d . . .
H24 H 0.6854 0.2711 0.4937 0.064 Uiso 1 1 calc R . .
C25 C 0.4607(6) 0.0837(6) 0.1790(6) 0.068(2) Uani 1 1 d . . .
C26 C 0.5049(10) -0.0086(8) 0.1439(9) 0.133(5) Uani 1 1 d . . .
H26A H 0.5253 -0.0351 0.1954 0.200 Uiso 1 1 calc R . .
H26B H 0.5651 0.0138 0.1282 0.200 Uiso 1 1 calc R . .
H26C H 0.4523 -0.0634 0.0856 0.200 Uiso 1 1 calc R . .
C27 C 0.3786(8) 0.0555(10) 0.2189(8) 0.136(5) Uani 1 1 d . . .
H27A H 0.3218 -0.0018 0.1672 0.204 Uiso 1 1 calc R . .
H27B H 0.3524 0.1156 0.2428 0.204 Uiso 1 1 calc R . .
H27C H 0.4083 0.0344 0.2726 0.204 Uiso 1 1 calc R . .
C28 C 0.4112(9) 0.1095(8) 0.0895(7) 0.118(4) Uani 1 1 d . . .
H28A H 0.3538 0.0507 0.0410 0.177 Uiso 1 1 calc R . .
H28B H 0.4629 0.1234 0.0608 0.177 Uiso 1 1 calc R . .
H28C H 0.3857 0.1708 0.1102 0.177 Uiso 1 1 calc R . .
C29 C 1.0671(7) 0.4888(6) 0.7170(6) 0.071(2) Uani 1 1 d . . .
H29A H 0.9948 0.4546 0.6757 0.107 Uiso 1 1 calc R . .
H29B H 1.0979 0.4409 0.7419 0.107 Uiso 1 1 calc R . .
H29C H 1.1046 0.5094 0.6786 0.107 Uiso 1 1 calc R . .
C30 C 1.0070(10) 0.5607(9) 0.8972(8) 0.110(4) Uani 1 1 d . . .
H30A H 1.0162 0.6188 0.9572 0.165 Uiso 1 1 calc R . .
H30B H 1.0364 0.5076 0.9138 0.165 Uiso 1 1 calc R . .
H30C H 0.9333 0.5311 0.8587 0.165 Uiso 1 1 calc R . .
C31 C 1.2184(7) 0.6654(9) 0.9040(7) 0.100(3) Uani 1 1 d . . .
H31A H 1.2524 0.7096 0.8782 0.149 Uiso 1 1 calc R . .
H31B H 1.2512 0.6089 0.9040 0.149 Uiso 1 1 calc R . .
H31C H 1.2248 0.7066 0.9707 0.149 Uiso 1 1 calc R . .
C32 C 0.9097(9) 0.7791(9) 0.9121(8) 0.116(4) Uani 1 1 d . . .
H32A H 0.8552 0.7150 0.8704 0.174 Uiso 1 1 calc R . .
H32B H 0.8787 0.8372 0.9278 0.174 Uiso 1 1 calc R . .
H32C H 0.9486 0.7730 0.9724 0.174 Uiso 1 1 calc R . .
C33 C 1.1228(9) 0.8995(9) 0.9461(8) 0.117(4) Uani 1 1 d . . .
H33A H 1.1512 0.8697 0.9933 0.175 Uiso 1 1 calc R . .
H33B H 1.1069 0.9636 0.9794 0.175 Uiso 1 1 calc R . .
H33C H 1.1735 0.9147 0.9168 0.175 Uiso 1 1 calc R . .
C34 C 0.9379(7) 0.8722(6) 0.7715(8) 0.092(3) Uani 1 1 d . . .
H34A H 0.9880 0.9027 0.7484 0.138 Uiso 1 1 calc R . .
H34B H 0.9153 0.9271 0.8114 0.138 Uiso 1 1 calc R . .
H34C H 0.8783 0.8233 0.7154 0.138 Uiso 1 1 calc R . .
C35 C 1.1733(7) 0.8730(7) 0.7017(8) 0.089(3) Uani 1 1 d D . .
H35A H 1.2426 0.8632 0.7054 0.107 Uiso 1 1 calc R B 1
H35B H 1.1637 0.8814 0.7643 0.107 Uiso 1 1 calc R B 1
C36 C 1.152(2) 0.9675(16) 0.6689(18) 0.107(9) Uiso 0.50 1 d PD C 1
H36A H 1.1239 1.0127 0.7130 0.128 Uiso 0.50 1 calc PR C 1
H36B H 1.2178 1.0096 0.6733 0.128 Uiso 0.50 1 calc PR C 1
C37 C 1.077(2) 0.9245(17) 0.5653(18) 0.127(10) Uiso 0.50 1 d PD C 1
H37A H 1.0068 0.9317 0.5629 0.152 Uiso 0.50 1 calc PR C 1
H37B H 1.0999 0.9582 0.5253 0.152 Uiso 0.50 1 calc PR C 1
C36A C 1.200(3) 0.9749(18) 0.691(2) 0.159(15) Uiso 0.50 1 d PD C 2
H36C H 1.2750 1.0012 0.7069 0.191 Uiso 0.50 1 calc PR C 2
H36D H 1.1742 1.0286 0.7299 0.191 Uiso 0.50 1 calc PR C 2
C37A C 1.138(3) 0.9326(16) 0.580(2) 0.154(13) Uiso 0.50 1 d PD C 2
H37C H 1.1858 0.9443 0.5463 0.185 Uiso 0.50 1 calc PR C 2
H37D H 1.0870 0.9728 0.5690 0.185 Uiso 0.50 1 calc PR C 2
C38 C 1.0795(10) 0.8146(11) 0.5339(11) 0.150(6) Uani 1 1 d D . .
H38A H 1.0145 0.7693 0.4809 0.180 Uiso 1 1 calc R C 1
H38B H 1.1377 0.8050 0.5108 0.180 Uiso 1 1 calc R C 1
O4 O 0.555(3) 0.840(3) 0.320(2) 0.212(6) Uiso 0.50 1 d PDU D 1
C39 C 0.633(3) 0.908(4) 0.412(3) 0.209(6) Uiso 0.50 1 d PDU D 1
C40 C 0.627(3) 0.863(3) 0.489(3) 0.207(6) Uiso 0.50 1 d PDU D 1
C41 C 0.511(4) 0.805(4) 0.429(3) 0.207(6) Uiso 0.50 1 d PDU D 1
C42 C 0.482(3) 0.755(3) 0.316(3) 0.210(6) Uiso 0.50 1 d PDU D 1
O4A O 0.564(3) 0.931(2) 0.379(2) 0.209(6) Uiso 0.50 1 d PDU E 2
C39A C 0.646(3) 0.947(4) 0.466(3) 0.208(6) Uiso 0.50 1 d PDU E 2
C40A C 0.583(3) 0.883(4) 0.505(3) 0.207(6) Uiso 0.50 1 d PDU E 2
C41A C 0.528(4) 0.782(3) 0.415(3) 0.207(6) Uiso 0.50 1 d PDU E 2
C42A C 0.482(3) 0.839(3) 0.349(3) 0.210(6) Uiso 0.50 1 d PDU E 2
O5 O 0.142(2) 0.831(3) 0.348(2) 0.231(8) Uiso 0.50 1 d PDU . .
C43 C 0.074(3) 0.862(3) 0.281(3) 0.227(8) Uiso 0.50 1 d PDU . .
C44 C 0.111(3) 0.849(3) 0.192(3) 0.223(8) Uiso 0.50 1 d PDU . .
C45 C 0.175(3) 0.769(3) 0.192(3) 0.223(9) Uiso 0.50 1 d PDU . .
C46 C 0.162(3) 0.747(3) 0.282(3) 0.224(8) Uiso 0.50 1 d PDU . .

loop_
_atom_site_aniso_label
_atom_site_aniso_U_11
_atom_site_aniso_U_22
_atom_site_aniso_U_33
_atom_site_aniso_U_23
_atom_site_aniso_U_13
_atom_site_aniso_U_12
Nd1 0.03456(18) 0.04085(19) 0.03782(19) 0.00799(14) 0.01435(14) 0.00588(13)
Si1 0.0677(14) 0.0806(16) 0.0504(12) 0.0314(11) 0.0220(11) 0.0188(12)
Si2 0.0715(14) 0.0605(14) 0.0521(12) -0.0029(10) 0.0239(11) 0.0055(11)
O1 0.041(2) 0.061(3) 0.054(3) 0.024(2) 0.011(2) 0.008(2)
O2 0.032(2) 0.049(3) 0.052(3) 0.008(2) 0.022(2) 0.0019(19)
O3 0.059(3) 0.063(3) 0.076(4) 0.031(3) 0.010(3) -0.003(3)
N1 0.038(3) 0.066(4) 0.058(4) 0.021(3) 0.016(3) 0.017(3)
N2 0.036(3) 0.045(3) 0.042(3) 0.008(2) 0.017(2) 0.009(2)
N3 0.047(3) 0.050(3) 0.042(3) 0.011(2) 0.017(3) 0.007(3)
C1 0.045(4) 0.049(4) 0.058(4) 0.015(3) 0.020(3) 0.014(3)
C2 0.050(4) 0.056(4) 0.056(4) 0.025(3) 0.018(3) 0.018(3)
C3 0.068(5) 0.067(5) 0.066(5) 0.033(4) 0.016(4) 0.010(4)
C4 0.078(6) 0.087(6) 0.070(6) 0.050(5) 0.020(5) 0.013(5)
C5 0.079(6) 0.093(7) 0.058(5) 0.039(5) 0.019(5) 0.027(5)
C6 0.087(7) 0.081(6) 0.057(5) 0.021(5) 0.005(5) -0.008(5)
C7 0.059(5) 0.077(6) 0.055(5) 0.026(4) 0.010(4) 0.000(4)
C8 0.134(10) 0.111(9) 0.084(7) 0.052(7) 0.038(7) 0.026(8)
C12 0.042(3) 0.053(4) 0.041(3) 0.009(3) 0.016(3) 0.013(3)
C13 0.047(4) 0.079(6) 0.076(5) 0.021(4) 0.033(4) 0.029(4)
C14 0.077(6) 0.087(6) 0.070(5) 0.012(5) 0.049(5) 0.035(5)
C15 0.060(5) 0.114(8) 0.067(5) 0.033(5) 0.046(4) 0.027(5)
C16 0.058(4) 0.063(5) 0.061(5) 0.022(4) 0.030(4) 0.008(4)
C17 0.038(3) 0.049(4) 0.041(3) 0.008(3) 0.019(3) 0.010(3)
C18 0.036(3) 0.041(3) 0.043(3) 0.009(3) 0.014(3) 0.000(3)
C19 0.032(3) 0.043(3) 0.041(3) 0.006(3) 0.010(3) 0.006(3)
C20 0.048(4) 0.054(4) 0.050(4) 0.016(3) 0.015(3) -0.002(3)
C21 0.058(4) 0.062(5) 0.043(4) 0.020(3) 0.004(3) -0.001(4)
C22 0.041(3) 0.048(4) 0.050(4) 0.012(3) 0.010(3) 0.004(3)
C23 0.057(4) 0.051(4) 0.055(4) 0.013(3) 0.023(4) -0.006(3)
C24 0.049(4) 0.053(4) 0.045(4) 0.010(3) 0.016(3) -0.004(3)
C25 0.062(5) 0.054(5) 0.062(5) 0.007(4) 0.012(4) -0.005(4)
C26 0.138(11) 0.063(7) 0.123(10) -0.016(6) 0.007(8) 0.005(7)
C27 0.084(7) 0.151(11) 0.093(8) 0.000(7) 0.020(6) -0.066(7)
C28 0.110(9) 0.092(8) 0.075(7) 0.013(6) -0.030(6) -0.027(6)
C29 0.076(5) 0.068(5) 0.083(6) 0.041(5) 0.031(5) 0.027(4)
C30 0.148(10) 0.127(10) 0.109(9) 0.073(8) 0.081(8) 0.060(8)
C31 0.068(6) 0.137(10) 0.083(7) 0.049(7) 0.006(5) 0.023(6)
C32 0.132(10) 0.115(9) 0.099(8) 0.007(7) 0.081(8) 0.031(8)
C33 0.109(8) 0.095(8) 0.079(7) -0.013(6) 0.005(6) -0.002(7)
C34 0.078(6) 0.047(5) 0.126(9) 0.007(5) 0.031(6) 0.017(4)
C35 0.068(6) 0.065(6) 0.111(8) 0.013(5) 0.033(6) -0.002(5)
C38 0.093(8) 0.164(14) 0.163(13) 0.109(11) -0.013(8) -0.039(8)

loop_
_atom_type_symbol
_atom_type_description
_atom_type_scat_dispersion_real
_atom_type_scat_dispersion_imag
_atom_type_scat_source
C C 0.0033 0.0016 'International Tables Vol C Tables 4.2.6.8 and 6.1.1.4'
H H 0.0000 0.0000 'International Tables Vol C Tables 4.2.6.8 and 6.1.1.4'
N N 0.0061 0.0033 'International Tables Vol C Tables 4.2.6.8 and 6.1.1.4'
O O 0.0106 0.0060 'International Tables Vol C Tables 4.2.6.8 and 6.1.1.4'
Si Si 0.0817 0.0704 'International Tables Vol C Tables 4.2.6.8 and 6.1.1.4'
Nd Nd -0.1943 3.0179 'International Tables Vol C Tables 4.2.6.8 and 6.1.1.4'

loop_
_geom_angle_atom_site_label_1
_geom_angle_atom_site_label_2
_geom_angle_atom_site_label_3
_geom_angle
_geom_angle_site_symmetry_1
_geom_angle_site_symmetry_3
O1 Nd1 N3 115.32(19) . .
O1 Nd1 O2 117.69(17) . 2_766
N3 Nd1 O2 121.79(17) . 2_766
O1 Nd1 O3 79.46(17) . .
N3 Nd1 O3 90.16(19) . .
O2 Nd1 O3 77.63(17) 2_766 .
O1 Nd1 N2 76.92(17) . .
N3 Nd1 N2 96.79(18) . .
O2 Nd1 N2 116.76(15) 2_766 .
O3 Nd1 N2 156.13(18) . .
O1 Nd1 O2 92.65(16) . .
N3 Nd1 O2 132.68(17) . .
O2 Nd1 O2 66.18(15) 2_766 .
O3 Nd1 O2 133.96(17) . .
N2 Nd1 O2 51.29(14) . .
O1 Nd1 C18 81.01(18) . .
N3 Nd1 C18 118.19(18) . .
O2 Nd1 C18 92.38(16) 2_766 .
O3 Nd1 C18 150.56(18) . .
N2 Nd1 C18 25.47(16) . .
O2 Nd1 C18 26.22(14) . .
O1 Nd1 Si1 141.33(13) . .
N3 Nd1 Si1 28.61(14) . .
O2 Nd1 Si1 100.56(12) 2_766 .
O3 Nd1 Si1 104.91(14) . .
N2 Nd1 Si1 91.56(13) . .
O2 Nd1 Si1 108.77(11) . .
C18 Nd1 Si1 104.13(13) . .
N3 Si1 C30 114.5(4) . .
N3 Si1 C29 107.9(3) . .
C30 Si1 C29 106.5(5) . .
N3 Si1 C31 114.2(4) . .
C30 Si1 C31 106.8(5) . .
C29 Si1 C31 106.3(5) . .
N3 Si1 Nd1 41.22(18) . .
C30 Si1 Nd1 130.4(4) . .
C29 Si1 Nd1 66.8(3) . .
C31 Si1 Nd1 122.4(3) . .
N3 Si2 C34 112.5(4) . .
N3 Si2 C32 113.6(4) . .
C34 Si2 C32 105.0(5) . .
N3 Si2 C33 113.0(4) . .
C34 Si2 C33 107.0(5) . .
C32 Si2 C33 105.1(6) . .
C1 O1 Nd1 137.5(4) . .
C18 O2 Nd1 152.4(4) . 2_766
C18 O2 Nd1 93.7(3) . .
Nd1 O2 Nd1 113.82(15) 2_766 .
C35 O3 C38 109.2(7) . .
C35 O3 Nd1 132.2(6) . .
C38 O3 Nd1 118.6(6) . .
C1 N1 C12 119.9(6) . .
C18 N2 C17 122.7(5) . .
C18 N2 Nd1 97.5(4) . .
C17 N2 Nd1 133.0(4) . .
Si1 N3 Si2 123.8(3) . .
Si1 N3 Nd1 110.2(3) . .
Si2 N3 Nd1 126.0(3) . .
N1 C1 O1 126.8(7) . .
N1 C1 C2 117.7(6) . .
O1 C1 C2 115.4(6) . .
C7 C2 C3 118.4(7) . .
C7 C2 C1 121.9(7) . .
C3 C2 C1 119.7(7) . .
C2 C3 C4 120.6(8) . .
C2 C3 H3 119.7 . .
C4 C3 H3 119.7 . .
C5 C4 C3 122.0(8) . .
C5 C4 H4 119.0 . .
C3 C4 H4 119.0 . .
C4 C5 C6 115.8(8) . .
C4 C5 C8 122.9(9) . .
C6 C5 C8 121.2(9) . .
C5 C6 C7 122.6(8) . .
C5 C6 H6 118.7 . .
C7 C6 H6 118.7 . .
C2 C7 C6 120.6(8) . .
C2 C7 H7 119.7 . .
C6 C7 H7 119.7 . .
C10 C8 C11A 120.0(17) . .
C10 C8 C9A 83.9(16) . .
C11A C8 C9A 109.0(17) . .
C10 C8 C9 115.7(16) . .
C11A C8 C9 75.6(15) . .
C9A C8 C9 37.7(12) . .
C10 C8 C5 113.7(13) . .
C11A C8 C5 116.1(14) . .
C9A C8 C5 108.5(13) . .
C9 C8 C5 109.8(12) . .
C10 C8 C10A 27.1(13) . .
C11A C8 C10A 102.8(17) . .
C9A C8 C10A 109.9(17) . .
C9 C8 C10A 135.6(16) . .
C5 C8 C10A 110.2(12) . .
C10 C8 C11 108.1(16) . .
C11A C8 C11 27.3(14) . .
C9A C8 C11 135.0(17) . .
C9 C8 C11 102.9(16) . .
C5 C8 C11 105.7(13) . .
C10A C8 C11 84.0(14) . .
C8 C9 H9A 109.5 . .
C8 C9 H9B 109.5 . .
C8 C9 H9C 109.5 . .
C8 C10 H10A 109.5 . .
C8 C10 H10B 109.5 . .
C8 C10 H10C 109.5 . .
C8 C11 H11A 109.5 . .
C8 C11 H11B 109.5 . .
C8 C11 H11C 109.5 . .
C8 C9A H9A1 109.5 . .
C8 C9A H9A2 109.5 . .
H9A1 C9A H9A2 109.5 . .
C8 C9A H9A3 109.5 . .
H9A1 C9A H9A3 109.5 . .
H9A2 C9A H9A3 109.5 . .
C8 C10A H10D 109.5 . .
C8 C10A H10E 109.5 . .
H10D C10A H10E 109.5 . .
C8 C10A H10F 109.5 . .
H10D C10A H10F 109.5 . .
H10E C10A H10F 109.5 . .
C8 C11A H11D 109.5 . .
C8 C11A H11E 109.5 . .
H11D C11A H11E 109.5 . .
C8 C11A H11F 109.5 . .
H11D C11A H11F 109.5 . .
H11E C11A H11F 109.5 . .
N1 C12 C13 109.0(6) . .
N1 C12 C17 109.6(5) . .
C13 C12 C17 110.6(6) . .
N1 C12 H12 109.2 . .
C13 C12 H12 109.2 . .
C17 C12 H12 109.2 . .
C14 C13 C12 113.4(6) . .
C14 C13 H13A 108.9 . .
C12 C13 H13A 108.9 . .
C14 C13 H13B 108.9 . .
C12 C13 H13B 108.9 . .
H13A C13 H13B 107.7 . .
C13 C14 C15 111.5(7) . .
C13 C14 H14A 109.3 . .
C15 C14 H14A 109.3 . .
C13 C14 H14B 109.3 . .
C15 C14 H14B 109.3 . .
H14A C14 H14B 108.0 . .
C14 C15 C16 110.9(7) . .
C14 C15 H15A 109.5 . .
C16 C15 H15A 109.5 . .
C14 C15 H15B 109.5 . .
C16 C15 H15B 109.5 . .
H15A C15 H15B 108.0 . .
C17 C16 C15 110.8(6) . .
C17 C16 H16A 109.5 . .
C15 C16 H16A 109.5 . .
C17 C16 H16B 109.5 . .
C15 C16 H16B 109.5 . .
H16A C16 H16B 108.1 . .
N2 C17 C16 109.7(5) . .
N2 C17 C12 107.9(5) . .
C16 C17 C12 111.4(5) . .
N2 C17 H17 109.3 . .
C16 C17 H17 109.3 . .
C12 C17 H17 109.3 . .
N2 C18 O2 115.8(5) . .
N2 C18 C19 126.1(6) . .
O2 C18 C19 118.0(5) . .
N2 C18 Nd1 57.0(3) . .
O2 C18 Nd1 60.1(3) . .
C19 C18 Nd1 166.2(5) . .
C20 C19 C24 117.4(6) . .
C20 C19 C18 121.2(6) . .
C24 C19 C18 121.4(6) . .
C19 C20 C21 121.5(7) . .
C19 C20 H20 119.2 . .
C21 C20 H20 119.2 . .
C20 C21 C22 121.6(7) . .
C20 C21 H21 119.2 . .
C22 C21 H21 119.2 . .
C23 C22 C21 116.3(6) . .
C23 C22 C25 121.7(7) . .
C21 C22 C25 121.9(7) . .
C22 C23 C24 122.1(7) . .
C22 C23 H23 119.0 . .
C24 C23 H23 119.0 . .
C23 C24 C19 121.1(7) . .
C23 C24 H24 119.4 . .
C19 C24 H24 119.4 . .
C27 C25 C26 110.2(10) . .
C27 C25 C28 109.1(9) . .
C26 C25 C28 107.4(9) . .
C27 C25 C22 110.7(7) . .
C26 C25 C22 107.3(7) . .
C28 C25 C22 112.0(7) . .
C25 C26 H26A 109.5 . .
C25 C26 H26B 109.5 . .
H26A C26 H26B 109.5 . .
C25 C26 H26C 109.5 . .
H26A C26 H26C 109.5 . .
H26B C26 H26C 109.5 . .
C25 C27 H27A 109.5 . .
C25 C27 H27B 109.5 . .
H27A C27 H27B 109.5 . .
C25 C27 H27C 109.5 . .
H27A C27 H27C 109.5 . .
H27B C27 H27C 109.5 . .
C25 C28 H28A 109.5 . .
C25 C28 H28B 109.5 . .
H28A C28 H28B 109.5 . .
C25 C28 H28C 109.5 . .
H28A C28 H28C 109.5 . .
H28B C28 H28C 109.5 . .
Si1 C29 H29A 109.5 . .
Si1 C29 H29B 109.5 . .
H29A C29 H29B 109.5 . .
Si1 C29 H29C 109.5 . .
H29A C29 H29C 109.5 . .
H29B C29 H29C 109.5 . .
Si1 C30 H30A 109.5 . .
Si1 C30 H30B 109.5 . .
H30A C30 H30B 109.5 . .
Si1 C30 H30C 109.5 . .
H30A C30 H30C 109.5 . .
H30B C30 H30C 109.5 . .
Si1 C31 H31A 109.5 . .
Si1 C31 H31B 109.5 . .
H31A C31 H31B 109.5 . .
Si1 C31 H31C 109.5 . .
H31A C31 H31C 109.5 . .
H31B C31 H31C 109.5 . .
Si2 C32 H32A 109.5 . .
Si2 C32 H32B 109.5 . .
H32A C32 H32B 109.5 . .
Si2 C32 H32C 109.5 . .
H32A C32 H32C 109.5 . .
H32B C32 H32C 109.5 . .
Si2 C33 H33A 109.5 . .
Si2 C33 H33B 109.5 . .
H33A C33 H33B 109.5 . .
Si2 C33 H33C 109.5 . .
H33A C33 H33C 109.5 . .
H33B C33 H33C 109.5 . .
Si2 C34 H34A 109.5 . .
Si2 C34 H34B 109.5 . .
H34A C34 H34B 109.5 . .
Si2 C34 H34C 109.5 . .
H34A C34 H34C 109.5 . .
H34B C34 H34C 109.5 . .
O3 C35 C36A 116.5(15) . .
O3 C35 C36 97.6(11) . .
C36A C35 C36 23.2(18) . .
O3 C35 H35A 112.3 . .
C36A C35 H35A 91.6 . .
C36 C35 H35A 112.3 . .
O3 C35 H35B 112.3 . .
C36A C35 H35B 112.6 . .
C36 C35 H35B 112.3 . .
H35A C35 H35B 109.8 . .
C37 C36 C35 109.5(17) . .
C37 C36 H36A 109.8 . .
C35 C36 H36A 109.8 . .
C37 C36 H36B 109.8 . .
C35 C36 H36B 109.8 . .
H36A C36 H36B 108.2 . .
C38 C37 C36 100.4(18) . .
C38 C37 H37A 111.7 . .
C36 C37 H37A 111.7 . .
C38 C37 H37B 111.7 . .
C36 C37 H37B 111.7 . .
H37A C37 H37B 109.5 . .
C35 C36A C37A 96(2) . .
C35 C36A H36C 112.6 . .
C37A C36A H36C 112.6 . .
C35 C36A H36D 112.6 . .
C37A C36A H36D 112.6 . .
H36C C36A H36D 110.1 . .
C36A C37A C38 115(2) . .
C36A C37A H37C 108.6 . .
C38 C37A H37C 108.6 . .
C36A C37A H37D 108.6 . .
C38 C37A H37D 108.6 . .
H37C C37A H37D 107.6 . .
O3 C38 C37 104.8(16) . .
O3 C38 C37A 101.0(15) . .
C37 C38 C37A 30.5(17) . .
O3 C38 H38A 110.8 . .
C37 C38 H38A 110.8 . .
C37A C38 H38A 137.0 . .
O3 C38 H38B 110.8 . .
C37 C38 H38B 110.8 . .
C37A C38 H38B 84.7 . .
H38A C38 H38B 108.9 . .
C42 O4 C39 121(4) . .
O4 C39 C40 107(4) . .
C39 C40 C41 91(4) . .
C40 C41 C42 115(4) . .
O4 C42 C41 90(3) . .
C39A O4A C42A 112(3) . .
O4A C39A C40A 97(3) . .
C41A C40A C39A 102(4) . .
C40A C41A C42A 93(3) . .
O4A C42A C41A 104(3) . .
C46 O5 C43 100(2) . .
O5 C43 C44 109(2) . .
C45 C44 C43 104.8(17) . .
C44 C45 C46 97.9(17) . .
O5 C46 C45 113(2) . .

loop_
_geom_bond_atom_site_label_1
_geom_bond_atom_site_label_2
_geom_bond_distance
_geom_bond_site_symmetry_2
Nd1 O1 2.223(4) .
Nd1 N3 2.346(5) .
Nd1 O2 2.395(4) 2_766
Nd1 O3 2.520(5) .
Nd1 N2 2.526(5) .
Nd1 O2 2.593(4) .
Nd1 C18 2.985(6) .
Nd1 Si1 3.341(2) .
Si1 N3 1.704(6) .
Si1 C30 1.879(10) .
Si1 C29 1.888(9) .
Si1 C31 1.905(9) .
Si2 N3 1.710(6) .
Si2 C34 1.848(10) .
Si2 C32 1.866(10) .
Si2 C33 1.902(10) .
O1 C1 1.323(8) .
O2 C18 1.322(7) .
O2 Nd1 2.395(4) 2_766
O3 C35 1.421(10) .
O3 C38 1.437(13) .
N1 C1 1.289(8) .
N1 C12 1.450(8) .
N2 C18 1.295(7) .
N2 C17 1.464(7) .
C1 C2 1.510(10) .
C2 C7 1.352(10) .
C2 C3 1.374(10) .
C3 C4 1.391(11) .
C3 H3 0.9400 .
C4 C5 1.369(12) .
C4 H4 0.9400 .
C5 C6 1.381(12) .
C5 C8 1.548(12) .
C6 C7 1.385(11) .
C6 H6 0.9400 .
C7 H7 0.9400 .
C8 C10 1.503(16) .
C8 C11A 1.527(17) .
C8 C9A 1.528(17) .
C8 C9 1.536(16) .
C8 C10A 1.565(16) .
C8 C11 1.592(16) .
C9 H9A 0.9700 .
C9 H9B 0.9700 .
C9 H9C 0.9700 .
C10 H10A 0.9700 .
C10 H10B 0.9700 .
C10 H10C 0.9700 .
C11 H11A 0.9700 .
C11 H11B 0.9700 .
C11 H11C 0.9700 .
C9A H9A1 0.9700 .
C9A H9A2 0.9700 .
C9A H9A3 0.9700 .
C10A H10D 0.9700 .
C10A H10E 0.9700 .
C10A H10F 0.9700 .
C11A H11D 0.9700 .
C11A H11E 0.9700 .
C11A H11F 0.9700 .
C12 C13 1.529(9) .
C12 C17 1.533(9) .
C12 H12 0.9900 .
C13 C14 1.494(11) .
C13 H13A 0.9800 .
C13 H13B 0.9800 .
C14 C15 1.497(12) .
C14 H14A 0.9800 .
C14 H14B 0.9800 .
C15 C16 1.550(10) .
C15 H15A 0.9800 .
C15 H15B 0.9800 .
C16 C17 1.523(9) .
C16 H16A 0.9800 .
C16 H16B 0.9800 .
C17 H17 0.9900 .
C18 C19 1.489(8) .
C19 C20 1.362(9) .
C19 C24 1.379(9) .
C20 C21 1.383(9) .
C20 H20 0.9400 .
C21 C22 1.383(10) .
C21 H21 0.9400 .
C22 C23 1.374(10) .
C22 C25 1.543(9) .
C23 C24 1.376(9) .
C23 H23 0.9400 .
C24 H24 0.9400 .
C25 C27 1.502(13) .
C25 C26 1.519(13) .
C25 C28 1.536(13) .
C26 H26A 0.9700 .
C26 H26B 0.9700 .
C26 H26C 0.9700 .
C27 H27A 0.9700 .
C27 H27B 0.9700 .
C27 H27C 0.9700 .
C28 H28A 0.9700 .
C28 H28B 0.9700 .
C28 H28C 0.9700 .
C29 H29A 0.9700 .
C29 H29B 0.9700 .
C29 H29C 0.9700 .
C30 H30A 0.9700 .
C30 H30B 0.9700 .
C30 H30C 0.9700 .
C31 H31A 0.9700 .
C31 H31B 0.9700 .
C31 H31C 0.9700 .
C32 H32A 0.9700 .
C32 H32B 0.9700 .
C32 H32C 0.9700 .
C33 H33A 0.9700 .
C33 H33B 0.9700 .
C33 H33C 0.9700 .
C34 H34A 0.9700 .
C34 H34B 0.9700 .
C34 H34C 0.9700 .
C35 C36A 1.494(18) .
C35 C36 1.600(16) .
C35 H35A 0.9800 .
C35 H35B 0.9800 .
C36 C37 1.499(18) .
C36 H36A 0.9800 .
C36 H36B 0.9800 .
C37 C38 1.468(17) .
C37 H37A 0.9800 .
C37 H37B 0.9800 .
C36A C37A 1.535(19) .
C36A H36C 0.9800 .
C36A H36D 0.9800 .
C37A C38 1.552(18) .
C37A H37C 0.9800 .
C37A H37D 0.9800 .
C38 H38A 0.9800 .
C38 H38B 0.9800 .
O4 C42 1.407(19) .
O4 C39 1.423(19) .
C39 C40 1.543(19) .
C40 C41 1.55(2) .
C41 C42 1.557(19) .
O4A C39A 1.417(19) .
O4A C42A 1.437(19) .
C39A C40A 1.533(19) .
C40A C41A 1.519(19) .
C41A C42A 1.55(2) .
O5 C46 1.406(19) .
O5 C43 1.420(18) .
C43 C44 1.553(18) .
C44 C45 1.546(18) .
C45 C46 1.569(18) .

loop_
_geom_torsion_atom_site_label_1
_geom_torsion_atom_site_label_2
_geom_torsion_atom_site_label_3
_geom_torsion_atom_site_label_4
_geom_torsion
_geom_torsion_site_symmetry_1
_geom_torsion_site_symmetry_4
O1 Nd1 Si1 N3 -30.5(4) . .
O2 Nd1 Si1 N3 141.0(3) 2_766 .
O3 Nd1 Si1 N3 61.2(3) . .
N2 Nd1 Si1 N3 -101.4(3) . .
O2 Nd1 Si1 N3 -150.7(3) . .
C18 Nd1 Si1 N3 -123.8(3) . .
O1 Nd1 Si1 C30 51.2(5) . .
N3 Nd1 Si1 C30 81.7(6) . .
O2 Nd1 Si1 C30 -137.2(5) 2_766 .
O3 Nd1 Si1 C30 142.9(5) . .
N2 Nd1 Si1 C30 -19.6(5) . .
O2 Nd1 Si1 C30 -69.0(5) . .
C18 Nd1 Si1 C30 -42.0(5) . .
O1 Nd1 Si1 C29 143.6(4) . .
N3 Nd1 Si1 C29 174.1(4) . .
O2 Nd1 Si1 C29 -44.8(3) 2_766 .
O3 Nd1 Si1 C29 -124.7(3) . .
N2 Nd1 Si1 C29 72.8(3) . .
O2 Nd1 Si1 C29 23.4(3) . .
C18 Nd1 Si1 C29 50.3(3) . .
O1 Nd1 Si1 C31 -121.2(5) . .
N3 Nd1 Si1 C31 -90.6(5) . .
O2 Nd1 Si1 C31 50.4(4) 2_766 .
O3 Nd1 Si1 C31 -29.5(5) . .
N2 Nd1 Si1 C31 168.0(4) . .
O2 Nd1 Si1 C31 118.6(4) . .
C18 Nd1 Si1 C31 145.6(5) . .
N3 Nd1 O1 C1 -107.7(7) . .
O2 Nd1 O1 C1 97.3(6) 2_766 .
O3 Nd1 O1 C1 167.2(7) . .
N2 Nd1 O1 C1 -16.3(6) . .
O2 Nd1 O1 C1 32.9(7) . .
C18 Nd1 O1 C1 9.3(6) . .
Si1 Nd1 O1 C1 -92.1(7) . .
O1 Nd1 O2 C18 -63.4(4) . .
N3 Nd1 O2 C18 65.3(4) . .
O2 Nd1 O2 C18 177.4(5) 2_766 .
O3 Nd1 O2 C18 -141.3(4) . .
N2 Nd1 O2 C18 7.5(4) . .
Si1 Nd1 O2 C18 83.9(4) . .
O1 Nd1 O2 Nd1 119.2(2) . 2_766
N3 Nd1 O2 Nd1 -112.1(2) . 2_766
O2 Nd1 O2 Nd1 0.0 2_766 2_766
O3 Nd1 O2 Nd1 41.3(3) . 2_766
N2 Nd1 O2 Nd1 -169.9(3) . 2_766
C18 Nd1 O2 Nd1 -177.4(5) . 2_766
Si1 Nd1 O2 Nd1 -93.53(18) . 2_766
O1 Nd1 O3 C35 133.0(7) . .
N3 Nd1 O3 C35 17.2(7) . .
O2 Nd1 O3 C35 -105.4(7) 2_766 .
N2 Nd1 O3 C35 124.6(7) . .
O2 Nd1 O3 C35 -143.6(7) . .
C18 Nd1 O3 C35 -177.8(6) . .
Si1 Nd1 O3 C35 -7.6(7) . .
O1 Nd1 O3 C38 -47.2(9) . .
N3 Nd1 O3 C38 -162.9(9) . .
O2 Nd1 O3 C38 74.5(9) 2_766 .
N2 Nd1 O3 C38 -55.6(10) . .
O2 Nd1 O3 C38 36.3(9) . .
C18 Nd1 O3 C38 2.1(10) . .
Si1 Nd1 O3 C38 172.3(8) . .
O1 Nd1 N2 C18 96.6(4) . .
N3 Nd1 N2 C18 -148.9(4) . .
O2 Nd1 N2 C18 -18.1(5) 2_766 .
O3 Nd1 N2 C18 105.1(5) . .
O2 Nd1 N2 C18 -7.7(4) . .
Si1 Nd1 N2 C18 -120.7(4) . .
O1 Nd1 N2 C17 -53.7(5) . .
N3 Nd1 N2 C17 60.7(6) . .
O2 Nd1 N2 C17 -168.4(5) 2_766 .
O3 Nd1 N2 C17 -45.3(8) . .
O2 Nd1 N2 C17 -158.0(6) . .
C18 Nd1 N2 C17 -150.3(8) . .
Si1 Nd1 N2 C17 89.0(5) . .
C30 Si1 N3 Si2 54.5(6) . .
C29 Si1 N3 Si2 172.9(4) . .
C31 Si1 N3 Si2 -69.2(6) . .
Nd1 Si1 N3 Si2 178.5(6) . .
C30 Si1 N3 Nd1 -124.1(5) . .
C29 Si1 N3 Nd1 -5.7(4) . .
C31 Si1 N3 Nd1 112.3(4) . .
C34 Si2 N3 Si1 -179.2(4) . .
C32 Si2 N3 Si1 -60.1(6) . .
C33 Si2 N3 Si1 59.5(6) . .
C34 Si2 N3 Nd1 -0.9(5) . .
C32 Si2 N3 Nd1 118.2(5) . .
C33 Si2 N3 Nd1 -122.2(5) . .
O1 Nd1 N3 Si1 159.4(2) . .
O2 Nd1 N3 Si1 -46.7(3) 2_766 .
O3 Nd1 N3 Si1 -122.2(3) . .
N2 Nd1 N3 Si1 80.7(3) . .
O2 Nd1 N3 Si1 39.1(4) . .
C18 Nd1 N3 Si1 66.1(3) . .
O1 Nd1 N3 Si2 -19.1(4) . .
O2 Nd1 N3 Si2 134.8(3) 2_766 .
O3 Nd1 N3 Si2 59.3(4) . .
N2 Nd1 N3 Si2 -97.8(4) . .
O2 Nd1 N3 Si2 -139.4(3) . .
C18 Nd1 N3 Si2 -112.4(3) . .
Si1 Nd1 N3 Si2 -178.5(6) . .
C12 N1 C1 O1 1.6(11) . .
C12 N1 C1 C2 -178.8(6) . .
Nd1 O1 C1 N1 58.8(10) . .
Nd1 O1 C1 C2 -120.9(6) . .
N1 C1 C2 C7 -28.9(10) . .
O1 C1 C2 C7 150.8(7) . .
N1 C1 C2 C3 152.0(7) . .
O1 C1 C2 C3 -28.3(9) . .
C7 C2 C3 C4 1.0(12) . .
C1 C2 C3 C4 -179.8(7) . .
C2 C3 C4 C5 0.4(14) . .
C3 C4 C5 C6 -2.2(14) . .
C3 C4 C5 C8 179.9(9) . .
C4 C5 C6 C7 2.7(15) . .
C8 C5 C6 C7 -179.4(9) . .
C3 C2 C7 C6 -0.6(13) . .
C1 C2 C7 C6 -179.7(8) . .
C5 C6 C7 C2 -1.3(15) . .
C4 C5 C8 C10 2.0(18) . .
C6 C5 C8 C10 -175.8(14) . .
C4 C5 C8 C11A -143.4(15) . .
C6 C5 C8 C11A 38.8(18) . .
C4 C5 C8 C9A 93.4(16) . .
C6 C5 C8 C9A -84.4(16) . .
C4 C5 C8 C9 133.4(14) . .
C6 C5 C8 C9 -44.4(17) . .
C4 C5 C8 C10A -27.0(17) . .
C6 C5 C8 C10A 155.2(14) . .
C4 C5 C8 C11 -116.3(14) . .
C6 C5 C8 C11 65.9(15) . .
C1 N1 C12 C13 145.1(7) . .
C1 N1 C12 C17 -93.8(7) . .
N1 C12 C13 C14 173.9(7) . .
C17 C12 C13 C14 53.4(9) . .
C12 C13 C14 C15 -55.2(10) . .
C13 C14 C15 C16 55.8(10) . .
C14 C15 C16 C17 -56.4(9) . .
C18 N2 C17 C16 123.5(7) . .
Nd1 N2 C17 C16 -92.2(7) . .
C18 N2 C17 C12 -115.0(7) . .
Nd1 N2 C17 C12 29.3(7) . .
C15 C16 C17 N2 174.7(6) . .
C15 C16 C17 C12 55.2(8) . .
N1 C12 C17 N2 66.1(6) . .
C13 C12 C17 N2 -173.7(5) . .
N1 C12 C17 C16 -173.4(5) . .
C13 C12 C17 C16 -53.2(7) . .
C17 N2 C18 O2 167.7(6) . .
Nd1 N2 C18 O2 13.2(6) . .
C17 N2 C18 C19 -9.2(11) . .
Nd1 N2 C18 C19 -163.7(6) . .
C17 N2 C18 Nd1 154.5(7) . .
Nd1 O2 C18 N2 162.1(6) 2_766 .
Nd1 O2 C18 N2 -12.8(6) . .
Nd1 O2 C18 C19 -20.7(13) 2_766 .
Nd1 O2 C18 C19 164.4(5) . .
Nd1 O2 C18 Nd1 174.9(10) 2_766 .
O1 Nd1 C18 N2 -78.4(4) . .
N3 Nd1 C18 N2 35.6(5) . .
O2 Nd1 C18 N2 163.9(4) 2_766 .
O3 Nd1 C18 N2 -127.4(5) . .
O2 Nd1 C18 N2 166.3(7) . .
Si1 Nd1 C18 N2 62.4(4) . .
O1 Nd1 C18 O2 115.3(4) . .
N3 Nd1 C18 O2 -130.7(4) . .
O2 Nd1 C18 O2 -2.4(5) 2_766 .
O3 Nd1 C18 O2 66.3(6) . .
N2 Nd1 C18 O2 -166.3(7) . .
Si1 Nd1 C18 O2 -103.9(4) . .
O1 Nd1 C18 C19 29.2(18) . .
N3 Nd1 C18 C19 143.2(18) . .
O2 Nd1 C18 C19 -88.4(18) 2_766 .
O3 Nd1 C18 C19 -20(2) . .
N2 Nd1 C18 C19 107.7(19) . .
O2 Nd1 C18 C19 -86.0(18) . .
Si1 Nd1 C18 C19 170.1(18) . .
N2 C18 C19 C20 121.0(8) . .
O2 C18 C19 C20 -55.8(9) . .
Nd1 C18 C19 C20 23(2) . .
N2 C18 C19 C24 -57.4(10) . .
O2 C18 C19 C24 125.8(7) . .
Nd1 C18 C19 C24 -155.8(15) . .
C24 C19 C20 C21 -1.3(10) . .
C18 C19 C20 C21 -179.8(7) . .
C19 C20 C21 C22 0.3(12) . .
C20 C21 C22 C23 -0.2(11) . .
C20 C21 C22 C25 -178.5(7) . .
C21 C22 C23 C24 1.2(11) . .
C25 C22 C23 C24 179.4(7) . .
C22 C23 C24 C19 -2.3(12) . .
C20 C19 C24 C23 2.3(10) . .
C18 C19 C24 C23 -179.3(6) . .
C23 C22 C25 C27 36.0(12) . .
C21 C22 C25 C27 -145.8(9) . .
C23 C22 C25 C26 -84.3(10) . .
C21 C22 C25 C26 93.8(10) . .
C23 C22 C25 C28 158.1(9) . .
C21 C22 C25 C28 -23.8(11) . .
C38 O3 C35 C36A 20(2) . .
Nd1 O3 C35 C36A -160.6(18) . .
C38 O3 C35 C36 33.6(14) . .
Nd1 O3 C35 C36 -146.5(11) . .
O3 C35 C36 C37 -11(2) . .
C36A C35 C36 C37 136(6) . .
C35 C36 C37 C38 -15(3) . .
O3 C35 C36A C37A -12(3) . .
C36 C35 C36A C37A -50(4) . .
C35 C36A C37A C38 1(4) . .
C35 O3 C38 C37 -47.0(17) . .
Nd1 O3 C38 C37 133.1(14) . .
C35 O3 C38 C37A -16.0(19) . .
Nd1 O3 C38 C37A 164.1(15) . .
C36 C37 C38 O3 35(2) . .
C36 C37 C38 C37A -52(3) . .
C36A C37A C38 O3 9(3) . .
C36A C37A C38 C37 110(5) . .
C42 O4 C39 C40 6(6) . .
O4 C39 C40 C41 -25(4) . .
C39 C40 C41 C42 40(5) . .
C39 O4 C42 C41 17(5) . .
C40 C41 C42 O4 -36(5) . .
C42A O4A C39A C40A -23(5) . .
O4A C39A C40A C41A 49(4) . .
C39A C40A C41A C42A -54(4) . .
C39A O4A C42A C41A -11(5) . .
C40A C41A C42A O4A 39(4) . .
C46 O5 C43 C44 -37(4) . .
O5 C43 C44 C45 22(5) . .
C43 C44 C45 C46 1(4) . .
C43 O5 C46 C45 39(4) . .
C44 C45 C46 O5 -25(5) . .
